data_1560832
loop_
_publ_author_name
'Cramer, Alisha J.'
'Cole, Jacqueline M.'

_publ_section_title
;
 Host-guest prospects of neodymium and gadolinium ultraphosphate
 frameworks for nuclear waste storage: Multi-temperature topological
 analysis of nanoporous cages in RP5O14
;
_journal_name_full 'Journal of Solid State Chemistry'
_journal_page_first 250
_journal_page_last 257
_journal_paper_doi 10.1016/j.jssc.2018.07.020
_journal_volume 266
_journal_year 2018
_chemical_formula_sum 'Gd O14 P5'
_chemical_formula_weight 536.10
_space_group_IT_number 14
_space_group_name_Hall '-P 2ybc'
_space_group_name_H-M_alt 'P 1 21/c 1'
_symmetry_cell_setting monoclinic
_symmetry_space_group_name_H-M 'P 1 21/c 1'
_atom_sites_solution_hydrogens none
_atom_sites_solution_primary direct
_atom_sites_solution_secondary difmap
_audit_creation_method SHELXL-97
_cell_angle_alpha 90.00
_cell_angle_beta 90.546(5)
_cell_angle_gamma 90.00
_cell_formula_units_Z 4
_cell_length_a 8.724(3)
_cell_length_b 8.890(3)
_cell_length_c 12.913(5)
_cell_measurement_reflns_used 512
_cell_measurement_temperature 240(2)
_cell_measurement_theta_max 28.28
_cell_measurement_theta_min 2.0
_cell_volume 1001.4(6)
_computing_cell_refinement
;
Rigaku CrystalClear-SM Expert 2.0
;
_computing_data_collection 'Rigaku CrystalClear-SM Expert 2.0'
_computing_data_reduction
;
Rigaku CrystalClear-SM Expert 2.0
;
_computing_molecular_graphics
;
SHELXTL-PLUS (Sheldrick, 1995)
;
_computing_publication_material 'SHELXL-97 (Sheldrick, 1997)'
_computing_structure_refinement 'SHELXL-97 (Sheldrick, 1997)'
_computing_structure_solution 'SHELXS-97 (Sheldrick, 1990)'
_diffrn_ambient_temperature 240(2)
_diffrn_measured_fraction_theta_full 0.837
_diffrn_measured_fraction_theta_max 0.837
_diffrn_measurement_device_type 'Rigaku Saturn 724+ CCD'
_diffrn_measurement_method '\w scans'
_diffrn_radiation_monochromator graphite
_diffrn_radiation_source 'fine-focus sealed tube'
_diffrn_radiation_type MoK\a
_diffrn_radiation_wavelength 0.71073
_diffrn_reflns_av_R_equivalents 0.0466
_diffrn_reflns_av_sigmaI/netI 0.0339
_diffrn_reflns_limit_h_max 11
_diffrn_reflns_limit_h_min -12
_diffrn_reflns_limit_k_max 12
_diffrn_reflns_limit_k_min -11
_diffrn_reflns_limit_l_max 15
_diffrn_reflns_limit_l_min -17
_diffrn_reflns_number 4428
_diffrn_reflns_theta_full 30.83
_diffrn_reflns_theta_max 30.83
_diffrn_reflns_theta_min 1.58
_diffrn_standards_decay_% 0
_diffrn_standards_interval_count 0
_diffrn_standards_interval_time 0
_diffrn_standards_number 0
_exptl_absorpt_coefficient_mu 7.512
_exptl_absorpt_correction_T_max 0.105
_exptl_absorpt_correction_T_min 0.069
_exptl_absorpt_correction_type empirical
_exptl_absorpt_process_details
;
T. Higashi, ABSCOR, empirical absorption correction
;
_exptl_crystal_colour colourless
_exptl_crystal_density_diffrn 3.556
_exptl_crystal_density_method 'not measured'
_exptl_crystal_description block
_exptl_crystal_F_000 1004
_exptl_crystal_size_max 0.4
_exptl_crystal_size_mid 0.4
_exptl_crystal_size_min 0.3
_refine_diff_density_max 1.656
_refine_diff_density_min -1.208
_refine_diff_density_rms 0.238
_refine_ls_extinction_coef 0.0095(6)
_refine_ls_extinction_expression Fc^*^=kFc[1+0.001xFc^2^\l^3^/sin(2\q)]^-1/4^
_refine_ls_extinction_method SHELXL
_refine_ls_goodness_of_fit_ref 1.142
_refine_ls_hydrogen_treatment none
_refine_ls_matrix_type full
_refine_ls_number_parameters 183
_refine_ls_number_reflns 2632
_refine_ls_number_restraints 0
_refine_ls_restrained_S_all 1.142
_refine_ls_R_factor_all 0.0310
_refine_ls_R_factor_gt 0.0309
_refine_ls_shift/su_max 0.001
_refine_ls_shift/su_mean 0.000
_refine_ls_structure_factor_coef Fsqd
_refine_ls_weighting_details 'calc w=1/[\s^2^(Fo^2^)+(0.0416P)^2^+5.8173P] where P=(Fo^2^+2Fc^2^)/3'
_refine_ls_weighting_scheme calc
_refine_ls_wR_factor_gt 0.0820
_refine_ls_wR_factor_ref 0.0821
_reflns_number_gt 2621
_reflns_number_total 2632
_reflns_threshold_expression >2sigma(I)
_cod_data_source_file 2gd240d1.cif
_cod_data_source_block 2gd240d1
_cod_original_sg_symbol_H-M P2(1)/c
_cod_database_code 1560832

loop_
_symmetry_equiv_pos_as_xyz
'x, y, z'
'-x, y+1/2, -z+1/2'
'-x, -y, -z'
'x, -y-1/2, z-1/2'

loop_
_atom_site_label
_atom_site_type_symbol
_atom_site_fract_x
_atom_site_fract_y
_atom_site_fract_z
_atom_site_U_iso_or_equiv
_atom_site_adp_type
_atom_site_occupancy
_atom_site_symmetry_multiplicity
_atom_site_calc_flag
_atom_site_refinement_flags
_atom_site_disorder_assembly
_atom_site_disorder_group
Gd1 Gd 0.77743(2) 0.19060(2) 0.498616(17) 0.00644(10) Uani 1 1 d . . .
P1 P 0.74625(13) 0.54680(13) 0.33451(8) 0.0067(2) Uani 1 1 d . . .
P2 P 0.72589(14) 0.55146(12) 0.66417(8) 0.0066(2) Uani 1 1 d . . .
P3 P 0.81491(13) 0.75515(12) 0.49999(9) 0.0069(2) Uani 1 1 d . . .
P4 P 1.00894(14) 0.49405(14) 0.20248(8) 0.0074(2) Uani 1 1 d . . .
P5 P 0.49264(14) -0.00306(13) 0.32790(8) 0.0066(2) Uani 1 1 d . . .
O1 O 0.7216(5) 0.6916(4) 0.4002(3) 0.0109(7) Uani 1 1 d . . .
O2 O 0.7061(5) 0.6863(4) 0.5884(3) 0.0120(7) Uani 1 1 d . . .
O3 O 1.0302(4) 0.3139(3) 0.4946(3) 0.0110(6) Uani 1 1 d . . .
O4 O 0.7905(4) -0.0815(4) 0.5007(3) 0.0146(7) Uani 1 1 d . . .
O5 O 0.7323(5) 0.4034(4) 0.6157(3) 0.0144(7) Uani 1 1 d . . .
O6 O 0.7210(4) 0.4057(4) 0.3901(3) 0.0144(7) Uani 1 1 d . . .
O7 O 0.5832(4) 0.1158(4) 0.3780(3) 0.0128(6) Uani 1 1 d . . .
O8 O 0.5886(4) 0.5828(4) 0.7372(3) 0.0119(6) Uani 1 1 d . . .
O9 O 0.6365(4) 0.5796(4) 0.2419(3) 0.0106(6) Uani 1 1 d . . .
O10 O 0.9106(4) 0.5711(4) 0.2921(3) 0.0123(6) Uani 1 1 d . . .
O11 O 0.5785(4) 0.1241(4) 0.6124(3) 0.0120(6) Uani 1 1 d . . .
O12 O 0.8702(4) 0.5990(4) 0.7286(3) 0.0123(6) Uani 1 1 d . . .
O13 O 0.9113(4) 0.1164(4) 0.3505(3) 0.0135(6) Uani 1 1 d . . .
O14 O 0.9151(4) 0.1189(4) 0.6481(3) 0.0127(6) Uani 1 1 d . . .

loop_
_atom_site_aniso_label
_atom_site_aniso_U_11
_atom_site_aniso_U_22
_atom_site_aniso_U_33
_atom_site_aniso_U_23
_atom_site_aniso_U_13
_atom_site_aniso_U_12
Gd1 0.00670(14) 0.00595(13) 0.00667(13) 0.00010(6) -0.00003(9) -0.00011(6)
P1 0.0059(5) 0.0068(5) 0.0074(5) -0.0003(4) -0.0003(4) 0.0000(4)
P2 0.0065(5) 0.0065(5) 0.0069(5) 0.0001(4) 0.0006(4) 0.0002(4)
P3 0.0083(4) 0.0057(5) 0.0065(4) 0.0002(4) -0.0002(4) -0.0008(4)
P4 0.0070(4) 0.0086(5) 0.0065(4) 0.0001(4) 0.0005(4) 0.0002(4)
P5 0.0055(4) 0.0077(5) 0.0066(4) 0.0006(4) -0.0003(4) -0.0002(4)
O1 0.0119(16) 0.0126(16) 0.0083(15) -0.0038(11) -0.0006(13) 0.0028(12)
O2 0.0097(16) 0.0160(17) 0.0104(15) 0.0037(11) 0.0001(13) 0.0024(12)
O3 0.0089(15) 0.0102(14) 0.0139(15) 0.0002(11) 0.0011(14) 0.0004(10)
O4 0.0216(17) 0.0044(13) 0.0176(16) 0.0012(12) 0.0006(15) 0.0003(12)
O5 0.0191(17) 0.0097(15) 0.0142(15) -0.0032(12) -0.0002(14) 0.0009(13)
O6 0.0159(16) 0.0110(15) 0.0163(16) 0.0041(12) -0.0035(13) 0.0006(13)
O7 0.0127(15) 0.0112(15) 0.0145(15) -0.0017(12) -0.0015(13) -0.0009(13)
O8 0.0118(15) 0.0104(14) 0.0137(15) 0.0016(12) 0.0069(12) 0.0029(12)
O9 0.0096(15) 0.0123(15) 0.0097(14) 0.0017(11) -0.0053(11) -0.0024(12)
O10 0.0066(14) 0.0156(15) 0.0147(15) -0.0058(13) 0.0032(12) -0.0021(12)
O11 0.0105(15) 0.0137(15) 0.0117(14) 0.0038(12) 0.0051(12) -0.0001(13)
O12 0.0090(15) 0.0091(14) 0.0187(16) 0.0017(12) -0.0061(12) 0.0001(12)
O13 0.0145(16) 0.0151(16) 0.0110(15) -0.0032(12) 0.0036(12) 0.0026(13)
O14 0.0139(16) 0.0131(15) 0.0112(14) 0.0037(12) -0.0027(12) 0.0006(13)

loop_
_atom_type_symbol
_atom_type_description
_atom_type_scat_dispersion_real
_atom_type_scat_dispersion_imag
_atom_type_scat_source
O O 0.0106 0.0060 'International Tables Vol C Tables 4.2.6.8 and 6.1.1.4'
P P 0.1023 0.0942 'International Tables Vol C Tables 4.2.6.8 and 6.1.1.4'
Gd Gd -0.1653 3.9035 'International Tables Vol C Tables 4.2.6.8 and 6.1.1.4'

loop_
_geom_angle_atom_site_label_1
_geom_angle_atom_site_label_2
_geom_angle_atom_site_label_3
_geom_angle
_geom_angle_site_symmetry_1
_geom_angle_site_symmetry_3
O13 Gd1 O14 109.79(12) . .
O13 Gd1 O11 144.31(13) . .
O14 Gd1 O11 78.10(13) . .
O13 Gd1 O7 75.25(13) . .
O14 Gd1 O7 144.54(13) . .
O11 Gd1 O7 79.32(12) . .
O13 Gd1 O6 81.40(13) . .
O14 Gd1 O6 142.11(13) . .
O11 Gd1 O6 114.33(13) . .
O7 Gd1 O6 72.72(13) . .
O13 Gd1 O4 72.79(12) . .
O14 Gd1 O4 72.34(12) . .
O11 Gd1 O4 77.15(12) . .
O7 Gd1 O4 76.22(12) . .
O6 Gd1 O4 143.66(12) . .
O13 Gd1 O5 143.40(13) . .
O14 Gd1 O5 77.73(13) . .
O11 Gd1 O5 71.74(13) . .
O7 Gd1 O5 119.96(13) . .
O6 Gd1 O5 73.39(13) . .
O4 Gd1 O5 140.41(12) . .
O13 Gd1 O3 69.84(13) . .
O14 Gd1 O3 71.79(12) . .
O11 Gd1 O3 142.02(13) . .
O7 Gd1 O3 137.81(13) . .
O6 Gd1 O3 79.24(12) . .
O4 Gd1 O3 113.74(11) . .
O5 Gd1 O3 79.57(12) . .
O6 P1 O9 116.4(2) . .
O6 P1 O10 115.8(2) . .
O9 P1 O10 105.5(2) . .
O6 P1 O1 114.8(2) . .
O9 P1 O1 100.2(2) . .
O10 P1 O1 102.1(2) . .
O5 P2 O2 115.4(2) . .
O5 P2 O8 117.0(2) . .
O2 P2 O8 99.3(2) . .
O5 P2 O12 116.0(2) . .
O2 P2 O12 102.2(2) . .
O8 P2 O12 104.5(2) . .
O4 P3 O3 122.7(2) 1_565 3_766
O4 P3 O2 106.6(2) 1_565 .
O3 P3 O2 110.6(2) 3_766 .
O4 P3 O1 106.1(2) 1_565 .
O3 P3 O1 110.1(2) 3_766 .
O2 P3 O1 97.8(2) . .
O13 P4 O14 123.3(2) 2_755 4_565
O13 P4 O10 106.3(2) 2_755 .
O14 P4 O10 109.7(2) 4_565 .
O13 P4 O12 109.3(2) 2_755 3_766
O14 P4 O12 105.9(2) 4_565 3_766
O10 P4 O12 100.0(2) . 3_766
O11 P5 O7 121.8(2) 3_656 .
O11 P5 O8 106.6(2) 3_656 4_565
O7 P5 O8 110.9(2) . 4_565
O11 P5 O9 109.4(2) 3_656 2_645
O7 P5 O9 106.8(2) . 2_645
O8 P5 O9 99.2(2) 4_565 2_645
P1 O1 P3 130.6(3) . .
P2 O2 P3 132.5(3) . .
P3 O3 Gd1 128.99(18) 3_766 .
P3 O4 Gd1 174.3(2) 1_545 .
P2 O5 Gd1 165.1(2) . .
P1 O6 Gd1 158.7(2) . .
P5 O7 Gd1 150.0(2) . .
P2 O8 P5 140.4(2) . 4_566
P1 O9 P5 140.1(2) . 2_655
P1 O10 P4 134.3(2) . .
P5 O11 Gd1 146.0(2) 3_656 .
P2 O12 P4 132.8(2) . 3_766
P4 O13 Gd1 146.4(2) 2_745 .
P4 O14 Gd1 148.8(2) 4_566 .

loop_
_geom_bond_atom_site_label_1
_geom_bond_atom_site_label_2
_geom_bond_distance
_geom_bond_site_symmetry_2
Gd1 O13 2.345(3) .
Gd1 O14 2.351(3) .
Gd1 O11 2.360(3) .
Gd1 O7 2.385(4) .
Gd1 O6 2.418(4) .
Gd1 O4 2.422(4) .
Gd1 O5 2.456(4) .
Gd1 O3 2.464(4) .
P1 O6 1.463(4) .
P1 O9 1.553(3) .
P1 O10 1.554(4) .
P1 O1 1.558(3) .
P2 O5 1.459(4) .
P2 O2 1.556(4) .
P2 O8 1.556(3) .
P2 O12 1.561(4) .
P3 O4 1.468(4) 1_565
P3 O3 1.485(4) 3_766
P3 O2 1.612(4) .
P3 O1 1.619(4) .
P4 O13 1.464(4) 2_755
P4 O14 1.470(4) 4_565
P4 O10 1.601(4) .
P4 O12 1.603(4) 3_766
P5 O11 1.465(3) 3_656
P5 O7 1.466(4) .
P5 O8 1.610(4) 4_565
P5 O9 1.613(3) 2_645
O3 P3 1.485(4) 3_766
O4 P3 1.468(4) 1_545
O8 P5 1.610(4) 4_566
O9 P5 1.613(3) 2_655
O11 P5 1.465(3) 3_656
O12 P4 1.603(4) 3_766
O13 P4 1.464(4) 2_745
O14 P4 1.470(4) 4_566

_cod_database_fobs_code 1560832
